data_4086677
loop_
_publ_author_name
'\'Alvarez-Rodr\'iguez, Luc\'ia'
'Cabeza, Javier A.'
'Fern\'andez-Colinas, Jos\'e M.'
'Garc\'ia-\'Alvarez, Pablo'
'Polo, Diego'

_publ_section_title
;
 Amidinatogermylene Metal Complexes as Homogeneous Catalysts in Alcoholic
 Media
;
_journal_issue 15
_journal_name_full Organometallics
_journal_page_first 2516
_journal_paper_doi 10.1021/acs.organomet.6b00426
_journal_volume 35
_journal_year 2016
_chemical_formula_moiety 'C27 H44 Cl Ge N2 Rh'
_chemical_formula_sum 'C27 H44 Cl Ge N2 Rh'
_chemical_formula_weight 607.59
_chemical_name_systematic
;
 ?
;
_space_group_crystal_system monoclinic
_space_group_IT_number 14
_space_group_name_Hall '-P 2ybc'
_space_group_name_H-M_alt 'P 1 21/c 1'
_symmetry_space_group_name_Hall '-P 2ybc'
_symmetry_space_group_name_H-M 'P 1 21/c 1'
_atom_sites_solution_hydrogens geom
_audit_creation_method SHELXL-2014
_cell_angle_alpha 90
_cell_angle_beta 106.677(2)
_cell_angle_gamma 90
_cell_formula_units_Z 4
_cell_length_a 16.7872(2)
_cell_length_b 12.2820(2)
_cell_length_c 13.9392(2)
_cell_measurement_reflns_used 15874
_cell_measurement_temperature 120(1)
_cell_measurement_theta_max 31.1970
_cell_measurement_theta_min 3.6390
_cell_volume 2753.10(7)
_computing_cell_refinement
;
CrysAlisPro, Agilent Technologies,
Version 1.171.37.34 (release 22-05-2014 CrysAlis171 .NET)
(compiled May 22 2014,16:03:01)
;
_computing_data_collection
;
CrysAlisPro, Agilent Technologies,
Version 1.171.37.34 (release 22-05-2014 CrysAlis171 .NET)
(compiled May 22 2014,16:03:01)
;
_computing_data_reduction
;
CrysAlisPro, Agilent Technologies,
Version 1.171.37.34 (release 22-05-2014 CrysAlis171 .NET)
(compiled May 22 2014,16:03:01)
;
_computing_molecular_graphics 'X-SEED (Barbour, 1999)'
_computing_publication_material 'SHELXL-2014 (Sheldrick, 2014)'
_computing_structure_refinement 'SHELXL-2014 (Sheldrick, 2014)'
_computing_structure_solution 'SIR-97 (Giacovazzo, 1999)'
_diffrn_ambient_temperature 120(1)
_diffrn_measured_fraction_theta_full 0.133
_diffrn_measured_fraction_theta_max 0.932
_diffrn_measurement_device_type 'Xcalibur, Ruby, Gemini'
_diffrn_radiation_type MoK\a
_diffrn_radiation_wavelength 0.71073
_diffrn_reflns_av_R_equivalents 0.0438
_diffrn_reflns_av_unetI/netI 0.0395
_diffrn_reflns_Laue_measured_fraction_full 0.133
_diffrn_reflns_Laue_measured_fraction_max 0.932
_diffrn_reflns_limit_h_max 24
_diffrn_reflns_limit_h_min -23
_diffrn_reflns_limit_k_max 18
_diffrn_reflns_limit_k_min -17
_diffrn_reflns_limit_l_max 19
_diffrn_reflns_limit_l_min -20
_diffrn_reflns_number 40344
_diffrn_reflns_point_group_measured_fraction_full 0.133
_diffrn_reflns_point_group_measured_fraction_max 0.932
_diffrn_reflns_theta_full 90.000
_diffrn_reflns_theta_max 31.502
_diffrn_reflns_theta_min 3.317
_diffrn_source 'Enhance (Mo) X-ray Source'
_exptl_absorpt_coefficient_mu 1.805
_exptl_absorpt_correction_T_max 1.00000
_exptl_absorpt_correction_T_min 0.92299
_exptl_absorpt_correction_type multi-scan
_exptl_absorpt_process_details
;
CrysAlisPro, Agilent Technologies,
Version 1.171.37.34 (release 22-05-2014 CrysAlis171 .NET)
(compiled May 22 2014,16:03:01)
Empirical absorption correction using spherical harmonics,
 implemented in SCALE3 ABSPACK scaling algorithm.
;
_exptl_crystal_colour orange
_exptl_crystal_density_diffrn 1.466
_exptl_crystal_description fragment
_exptl_crystal_F_000 1256
_exptl_crystal_size_max 0.1916
_exptl_crystal_size_mid 0.1325
_exptl_crystal_size_min 0.1044
_refine_diff_density_max 0.597
_refine_diff_density_min -0.489
_refine_diff_density_rms 0.093
_refine_ls_extinction_method none
_refine_ls_goodness_of_fit_ref 1.040
_refine_ls_hydrogen_treatment constr
_refine_ls_matrix_type full
_refine_ls_number_parameters 298
_refine_ls_number_reflns 8550
_refine_ls_number_restraints 0
_refine_ls_restrained_S_all 1.040
_refine_ls_R_factor_all 0.0428
_refine_ls_R_factor_gt 0.0305
_refine_ls_shift/su_max 0.002
_refine_ls_shift/su_mean 0.000
_refine_ls_structure_factor_coef Fsqd
_refine_ls_weighting_details 'w=1/[\s^2^(Fo^2^)+(0.0189P)^2^+1.7253P] where P=(Fo^2^+2Fc^2^)/3'
_refine_ls_weighting_scheme calc
_refine_ls_wR_factor_gt 0.0577
_refine_ls_wR_factor_ref 0.0626
_reflns_Friedel_coverage 0.000
_reflns_number_gt 7168
_reflns_number_total 8550
_reflns_threshold_expression 'I > 2\s(I)'
_cod_data_source_file om6b00426_si_002.cif
_cod_data_source_block 2
_cod_database_code 4086677
_shelx_space_group_comment
;
The symmetry employed for this shelxl refinement is uniquely defined
by the following loop, which should always be used as a source of
symmetry information in preference to the above space-group names.
They are only intended as comments.
;
_shelxl_version_number 2014-3

loop_
_space_group_symop_operation_xyz
'x, y, z'
'-x, y+1/2, -z+1/2'
'-x, -y, -z'
'x, -y-1/2, z-1/2'

loop_
_atom_site_label
_atom_site_type_symbol
_atom_site_fract_x
_atom_site_fract_y
_atom_site_fract_z
_atom_site_U_iso_or_equiv
_atom_site_adp_type
_atom_site_occupancy
_atom_site_site_symmetry_order
_atom_site_calc_flag
_atom_site_refinement_flags_posn
_atom_site_refinement_flags_adp
C1 C 0.27211(13) -0.10415(17) 0.96222(14) 0.0216(4) Uani 1 1 d . .
H1A H 0.2810 -0.1694 0.9288 0.032 Uiso 1 1 calc R U
H1B H 0.2643 -0.1225 1.0259 0.032 Uiso 1 1 calc R U
H1C H 0.3196 -0.0573 0.9723 0.032 Uiso 1 1 calc R U
C2 C 0.17773(13) 0.05364(16) 0.95540(14) 0.0205(4) Uani 1 1 d . .
H2A H 0.2221 0.1053 0.9636 0.031 Uiso 1 1 calc R U
H2B H 0.1742 0.0311 1.0200 0.031 Uiso 1 1 calc R U
H2C H 0.1262 0.0868 0.9187 0.031 Uiso 1 1 calc R U
C3 C 0.11956(13) -0.12177(18) 0.87784(15) 0.0240(4) Uani 1 1 d . .
H3A H 0.0726 -0.0881 0.8312 0.036 Uiso 1 1 calc R U
H3B H 0.1067 -0.1361 0.9394 0.036 Uiso 1 1 calc R U
H3C H 0.1323 -0.1890 0.8503 0.036 Uiso 1 1 calc R U
C4 C 0.19475(11) -0.04546(16) 0.89796(13) 0.0160(4) Uani 1 1 d . .
C5 C 0.20882(11) -0.05159(15) 0.72000(13) 0.0150(3) Uani 1 1 d . .
C6 C 0.19424(13) -0.17073(16) 0.70187(14) 0.0193(4) Uani 1 1 d . .
C7 C 0.25662(15) -0.24544(17) 0.74358(15) 0.0248(4) Uani 1 1 d . .
H7 H 0.3098 -0.2212 0.7773 0.030 Uiso 1 1 calc R U
C8 C 0.23971(17) -0.35673(18) 0.73506(17) 0.0327(5) Uani 1 1 d . .
H8 H 0.2815 -0.4068 0.7627 0.039 Uiso 1 1 calc R U
C9 C 0.16071(18) -0.39212(19) 0.68548(17) 0.0370(6) Uani 1 1 d . .
H9 H 0.1491 -0.4663 0.6812 0.044 Uiso 1 1 calc R U
C10 C 0.09864(16) -0.31866(19) 0.64217(16) 0.0324(5) Uani 1 1 d . .
H10 H 0.0458 -0.3435 0.6081 0.039 Uiso 1 1 calc R U
C11 C 0.11503(14) -0.20725(17) 0.64941(15) 0.0237(4) Uani 1 1 d . .
H11 H 0.0735 -0.1576 0.6195 0.028 Uiso 1 1 calc R U
C12 C 0.24108(12) 0.00683(17) 0.55918(14) 0.0194(4) Uani 1 1 d . .
C13 C 0.31035(16) -0.0765(2) 0.56982(18) 0.0371(6) Uani 1 1 d . .
H13A H 0.3574 -0.0561 0.6245 0.056 Uiso 1 1 calc R U
H13B H 0.3263 -0.0788 0.5090 0.056 Uiso 1 1 calc R U
H13C H 0.2909 -0.1470 0.5827 0.056 Uiso 1 1 calc R U
C14 C 0.16357(15) -0.0274(2) 0.47655(15) 0.0317(5) Uani 1 1 d . .
H14A H 0.1461 -0.0982 0.4914 0.048 Uiso 1 1 calc R U
H14B H 0.1761 -0.0295 0.4136 0.048 Uiso 1 1 calc R U
H14C H 0.1198 0.0242 0.4727 0.048 Uiso 1 1 calc R U
C15 C 0.27162(14) 0.11707(18) 0.53329(15) 0.0251(4) Uani 1 1 d . .
H15A H 0.2285 0.1703 0.5264 0.038 Uiso 1 1 calc R U
H15B H 0.2858 0.1113 0.4715 0.038 Uiso 1 1 calc R U
H15C H 0.3198 0.1388 0.5858 0.038 Uiso 1 1 calc R U
C16 C 0.11393(12) 0.20840(16) 0.70728(14) 0.0179(4) Uani 1 1 d . .
C17 C 0.04474(12) 0.12475(17) 0.69574(15) 0.0232(4) Uani 1 1 d . .
H17A H 0.0475 0.0943 0.7600 0.035 Uiso 1 1 calc R U
H17B H 0.0513 0.0679 0.6514 0.035 Uiso 1 1 calc R U
H17C H -0.0082 0.1594 0.6685 0.035 Uiso 1 1 calc R U
C18 C 0.10279(13) 0.26402(18) 0.60508(15) 0.0244(4) Uani 1 1 d . .
H18A H 0.0987 0.2095 0.5545 0.037 Uiso 1 1 calc R U
H18B H 0.1497 0.3101 0.6086 0.037 Uiso 1 1 calc R U
H18C H 0.0530 0.3071 0.5884 0.037 Uiso 1 1 calc R U
C19 C 0.11024(13) 0.29568(18) 0.78449(15) 0.0251(4) Uani 1 1 d . .
H19A H 0.0575 0.3322 0.7636 0.038 Uiso 1 1 calc R U
H19B H 0.1541 0.3475 0.7898 0.038 Uiso 1 1 calc R U
H19C H 0.1168 0.2620 0.8484 0.038 Uiso 1 1 calc R U
C20 C 0.42021(13) 0.08468(17) 0.85832(16) 0.0252(4) Uani 1 1 d . .
H20 H 0.3743 0.0491 0.8167 0.030 Uiso 1 1 calc R U
C21 C 0.40897(13) 0.13860(18) 0.94178(15) 0.0262(5) Uani 1 1 d . .
H21 H 0.3555 0.1410 0.9487 0.031 Uiso 1 1 calc R U
C22 C 0.47805(15) 0.1935(2) 1.02203(16) 0.0382(6) Uani 1 1 d . .
H22A H 0.5298 0.1556 1.0275 0.046 Uiso 1 1 calc R U
H22B H 0.4661 0.1868 1.0858 0.046 Uiso 1 1 calc R U
C23 C 0.48947(15) 0.3141(2) 1.00165(16) 0.0347(6) Uani 1 1 d . .
H23A H 0.4559 0.3573 1.0336 0.042 Uiso 1 1 calc R U
H23B H 0.5472 0.3338 1.0317 0.042 Uiso 1 1 calc R U
C24 C 0.46564(13) 0.34161(18) 0.89159(15) 0.0243(4) Uani 1 1 d . .
H24 H 0.4319 0.4021 0.8706 0.029 Uiso 1 1 calc R U
C25 C 0.48964(12) 0.28487(17) 0.82039(15) 0.0218(4) Uani 1 1 d . .
H25 H 0.4692 0.3075 0.7542 0.026 Uiso 1 1 calc R U
C26 C 0.54713(14) 0.1879(2) 0.84225(18) 0.0322(5) Uani 1 1 d . .
H26A H 0.5831 0.1934 0.9103 0.039 Uiso 1 1 calc R U
H26B H 0.5820 0.1893 0.7976 0.039 Uiso 1 1 calc R U
C27 C 0.50057(14) 0.07916(19) 0.8299(2) 0.0336(5) Uani 1 1 d . .
H27A H 0.4883 0.0559 0.7606 0.040 Uiso 1 1 calc R U
H27B H 0.5364 0.0247 0.8711 0.040 Uiso 1 1 calc R U
Cl1 Cl 0.30755(3) 0.38044(4) 0.70164(4) 0.03210(13) Uani 1 1 d . .
Ge1 Ge 0.22893(2) 0.14312(2) 0.75171(2) 0.01333(5) Uani 1 1 d . .
N2 N 0.22061(10) 0.02243(13) 0.65517(11) 0.0153(3) Uani 1 1 d . .
N1 N 0.20913(9) -0.00175(12) 0.80481(11) 0.0144(3) Uani 1 1 d . .
Rh1 Rh 0.36108(2) 0.23514(2) 0.81181(2) 0.01546(4) Uani 1 1 d . .

loop_
_atom_site_aniso_label
_atom_site_aniso_U_11
_atom_site_aniso_U_22
_atom_site_aniso_U_33
_atom_site_aniso_U_23
_atom_site_aniso_U_13
_atom_site_aniso_U_12
C1 0.0212(10) 0.0234(10) 0.0192(9) 0.0046(8) 0.0045(8) 0.0010(8)
C2 0.0242(10) 0.0221(10) 0.0161(9) -0.0004(8) 0.0074(8) 0.0007(8)
C3 0.0251(11) 0.0289(11) 0.0192(9) -0.0008(8) 0.0083(8) -0.0109(9)
C4 0.0146(9) 0.0198(9) 0.0134(8) 0.0014(7) 0.0037(7) -0.0020(7)
C5 0.0113(8) 0.0167(9) 0.0174(8) -0.0002(7) 0.0048(7) 0.0008(7)
C6 0.0260(10) 0.0187(9) 0.0173(9) -0.0015(7) 0.0125(8) -0.0016(8)
C7 0.0340(12) 0.0201(10) 0.0249(10) 0.0011(8) 0.0158(9) 0.0043(9)
C8 0.0576(17) 0.0186(10) 0.0295(11) 0.0027(9) 0.0249(11) 0.0067(11)
C9 0.0717(19) 0.0185(11) 0.0314(12) -0.0052(9) 0.0317(13) -0.0087(12)
C10 0.0478(15) 0.0298(12) 0.0256(11) -0.0104(9) 0.0201(10) -0.0192(11)
C11 0.0297(11) 0.0240(10) 0.0198(9) -0.0037(8) 0.0108(8) -0.0051(9)
C12 0.0221(10) 0.0222(10) 0.0162(9) -0.0006(7) 0.0092(7) 0.0018(8)
C13 0.0466(15) 0.0366(13) 0.0385(13) 0.0092(11) 0.0289(12) 0.0185(12)
C14 0.0404(14) 0.0373(13) 0.0181(10) -0.0025(9) 0.0094(9) -0.0113(11)
C15 0.0295(12) 0.0263(11) 0.0236(10) 0.0014(8) 0.0139(9) -0.0029(9)
C16 0.0140(9) 0.0195(9) 0.0192(9) -0.0002(7) 0.0030(7) 0.0033(7)
C17 0.0136(9) 0.0280(11) 0.0263(10) -0.0018(8) 0.0028(8) 0.0014(8)
C18 0.0196(10) 0.0270(11) 0.0238(10) 0.0057(8) 0.0019(8) 0.0060(9)
C19 0.0215(11) 0.0254(11) 0.0266(10) -0.0030(8) 0.0042(8) 0.0100(9)
C20 0.0147(10) 0.0196(10) 0.0359(12) 0.0106(9) -0.0013(8) -0.0001(8)
C21 0.0164(10) 0.0339(12) 0.0247(10) 0.0134(9) 0.0000(8) -0.0054(9)
C22 0.0287(13) 0.0574(17) 0.0226(11) 0.0124(11) -0.0021(9) -0.0142(12)
C23 0.0243(12) 0.0525(16) 0.0247(11) -0.0043(11) 0.0031(9) -0.0120(11)
C24 0.0172(10) 0.0254(11) 0.0271(10) -0.0007(8) 0.0015(8) -0.0081(8)
C25 0.0149(9) 0.0260(11) 0.0231(10) 0.0065(8) 0.0033(8) -0.0054(8)
C26 0.0168(10) 0.0354(13) 0.0454(13) 0.0064(11) 0.0107(10) 0.0010(9)
C27 0.0196(11) 0.0262(11) 0.0536(15) 0.0038(11) 0.0084(10) 0.0050(9)
Cl1 0.0266(3) 0.0181(2) 0.0415(3) 0.0104(2) -0.0063(2) -0.0007(2)
Ge1 0.01085(9) 0.01334(9) 0.01483(9) 0.00013(7) 0.00211(7) 0.00070(7)
N2 0.0154(8) 0.0164(8) 0.0147(7) -0.0009(6) 0.0053(6) 0.0003(6)
N1 0.0136(7) 0.0148(7) 0.0151(7) 0.0012(6) 0.0045(6) -0.0003(6)
Rh1 0.01216(7) 0.01435(7) 0.01808(7) 0.00218(5) 0.00149(5) -0.00048(5)

loop_
_atom_type_symbol
_atom_type_description
_atom_type_scat_dispersion_real
_atom_type_scat_dispersion_imag
_atom_type_scat_source
C C 0.0033 0.0016 'International Tables Vol C Tables 4.2.6.8 and 6.1.1.4'
H H 0.0000 0.0000 'International Tables Vol C Tables 4.2.6.8 and 6.1.1.4'
Cl Cl 0.1484 0.1585 'International Tables Vol C Tables 4.2.6.8 and 6.1.1.4'
Ge Ge 0.1547 1.8001 'International Tables Vol C Tables 4.2.6.8 and 6.1.1.4'
N N 0.0061 0.0033 'International Tables Vol C Tables 4.2.6.8 and 6.1.1.4'
Rh Rh -1.1178 0.9187 'International Tables Vol C Tables 4.2.6.8 and 6.1.1.4'

loop_
_geom_angle_atom_site_label_1
_geom_angle_atom_site_label_2
_geom_angle_atom_site_label_3
_geom_angle
N1 C4 C2 105.76(15)
N1 C4 C1 110.98(15)
C2 C4 C1 108.86(15)
N1 C4 C3 113.12(15)
C2 C4 C3 108.36(16)
C1 C4 C3 109.59(16)
N1 C5 N2 108.94(16)
N1 C5 C6 124.06(16)
N2 C5 C6 126.96(16)
N1 C5 Ge1 54.71(9)
N2 C5 Ge1 54.23(9)
C6 C5 Ge1 178.22(13)
C7 C6 C11 119.9(2)
C7 C6 C5 120.64(19)
C11 C6 C5 119.28(18)
C6 C7 C8 120.1(2)
C9 C8 C7 119.7(2)
C8 C9 C10 120.7(2)
C9 C10 C11 120.1(2)
C10 C11 C6 119.5(2)
N2 C12 C13 111.48(16)
N2 C12 C15 106.16(15)
C13 C12 C15 108.64(18)
N2 C12 C14 110.31(16)
C13 C12 C14 110.48(19)
C15 C12 C14 109.65(17)
C17 C16 C19 111.25(16)
C17 C16 C18 108.32(16)
C19 C16 C18 108.68(17)
C17 C16 Ge1 113.44(13)
C19 C16 Ge1 106.88(13)
C18 C16 Ge1 108.14(13)
C21 C20 C27 125.7(2)
C21 C20 Rh1 71.14(12)
C27 C20 Rh1 109.57(14)
C20 C21 C22 124.5(2)
C20 C21 Rh1 70.28(11)
C22 C21 Rh1 113.76(15)
C21 C22 C23 113.76(18)
C24 C23 C22 113.27(19)
C25 C24 C23 125.3(2)
C25 C24 Rh1 71.96(12)
C23 C24 Rh1 108.59(14)
C24 C25 C26 124.18(19)
C24 C25 Rh1 72.14(12)
C26 C25 Rh1 110.52(14)
C25 C26 C27 112.92(18)
C20 C27 C26 113.33(19)
N2 Ge1 N1 66.23(6)
N2 Ge1 C16 102.38(7)
N1 Ge1 C16 102.84(7)
N2 Ge1 Rh1 117.69(5)
N1 Ge1 Rh1 121.59(4)
C16 Ge1 Rh1 128.57(6)
N2 Ge1 C5 33.19(6)
N1 Ge1 C5 33.04(6)
C16 Ge1 C5 105.29(7)
Rh1 Ge1 C5 125.98(4)
C5 N2 C12 129.68(16)
C5 N2 Ge1 92.58(11)
C12 N2 Ge1 135.97(13)
C5 N1 C4 130.52(16)
C5 N1 Ge1 92.25(11)
C4 N1 Ge1 137.15(12)
C20 Rh1 C21 38.59(9)
C20 Rh1 C25 81.93(8)
C21 Rh1 C25 89.05(8)
C20 Rh1 C24 97.34(8)
C21 Rh1 C24 81.36(8)
C25 Rh1 C24 35.90(8)
C20 Rh1 Cl1 157.06(6)
C21 Rh1 Cl1 163.69(7)
C25 Rh1 Cl1 90.56(5)
C24 Rh1 Cl1 88.81(6)
C20 Rh1 Ge1 90.06(6)
C21 Rh1 Ge1 96.89(6)
C25 Rh1 Ge1 158.80(6)
C24 Rh1 Ge1 165.22(6)
Cl1 Rh1 Ge1 89.300(15)

loop_
_geom_bond_atom_site_label_1
_geom_bond_atom_site_label_2
_geom_bond_distance
C1 C4 1.530(3)
C2 C4 1.528(3)
C3 C4 1.532(3)
C4 N1 1.487(2)
C5 N1 1.330(2)
C5 N2 1.336(2)
C5 C6 1.493(3)
C5 Ge1 2.4378(19)
C6 C7 1.388(3)
C6 C11 1.395(3)
C7 C8 1.394(3)
C8 C9 1.378(4)
C9 C10 1.380(4)
C10 C11 1.394(3)
C12 N2 1.486(2)
C12 C13 1.524(3)
C12 C15 1.527(3)
C12 C14 1.528(3)
C16 C17 1.524(3)
C16 C19 1.533(3)
C16 C18 1.542(3)
C16 Ge1 2.0168(19)
C20 C21 1.398(3)
C20 C27 1.513(3)
C20 Rh1 2.110(2)
C21 C22 1.519(3)
C21 Rh1 2.1209(19)
C22 C23 1.530(4)
C23 C24 1.509(3)
C24 C25 1.365(3)
C24 Rh1 2.2151(19)
C25 C26 1.508(3)
C25 Rh1 2.2128(19)
C26 C27 1.532(3)
Cl1 Rh1 2.3577(5)
Ge1 N2 1.9799(15)
Ge1 N1 1.9914(15)
Ge1 Rh1 2.4153(2)
